data_1546623
loop_
_publ_author_name
'Zhang, Yu'
'Liao, Yuting'
'Liu, Xiaohua'
'Xu, Xi'
'Lin, Lili'
'Feng, Xiaoming'

_publ_section_title
;
 Catalytic Asymmetric Hydroxylative Dearomatization of 2-Naphthols:
 Synthesis of Lacinilene Derivatives
;
_journal_name_full 'Chem. Sci.'
_journal_paper_doi 10.1039/C7SC02809A
_journal_year 2017
_chemical_absolute_configuration ad
_chemical_formula_moiety 'C19 H28 O3 Si'
_chemical_formula_sum 'C19 H28 O3 Si'
_chemical_formula_weight 332.50
_space_group_crystal_system monoclinic
_space_group_IT_number 4
_space_group_name_Hall 'P 2yb'
_space_group_name_H-M_alt 'P 1 21 1'
_symmetry_space_group_name_Hall 'P 2yb'
_symmetry_space_group_name_H-M 'P 1 21 1'
_atom_sites_solution_hydrogens geom
_atom_sites_solution_primary direct
_audit_creation_date 2017-01-11
_audit_creation_method
;
Olex2 1.2
(compiled 2016.02.19 svn.r3266 for OlexSys, GUI svn.r5155)
;
_audit_update_record
;
2017-03-09 deposited with the CCDC.
2017-07-21 downloaded from the CCDC.
;
_cell_angle_alpha 90
_cell_angle_beta 100.846(4)
_cell_angle_gamma 90
_cell_formula_units_Z 4
_cell_length_a 21.9182(9)
_cell_length_b 6.1752(3)
_cell_length_c 14.8927(6)
_cell_measurement_reflns_used 8100
_cell_measurement_temperature 135
_cell_measurement_theta_max 72.1700
_cell_measurement_theta_min 4.1490
_cell_volume 1979.71(15)
_computing_cell_refinement
;
CrysAlisPro, Agilent Technologies,
Version 1.171.37.35 (release 13-08-2014 CrysAlis171 .NET)
(compiled Aug 13 2014,18:06:01)
;
_computing_data_collection
;
CrysAlisPro, Agilent Technologies,
Version 1.171.37.35 (release 13-08-2014 CrysAlis171 .NET)
(compiled Aug 13 2014,18:06:01)
;
_computing_data_reduction
;
CrysAlisPro, Agilent Technologies,
Version 1.171.37.35 (release 13-08-2014 CrysAlis171 .NET)
(compiled Aug 13 2014,18:06:01)
;
_computing_molecular_graphics 'Olex2 (Dolomanov et al., 2009)'
_computing_publication_material 'Olex2 (Dolomanov et al., 2009)'
_computing_structure_refinement 'ShelXL (Sheldrick, 2015)'
_computing_structure_solution 'ShelXS (Sheldrick, 2008)'
_diffrn_ambient_environment air
_diffrn_ambient_temperature 135
_diffrn_detector 'CCD plate'
_diffrn_detector_area_resol_mean 15.9595
_diffrn_detector_type EosS2
_diffrn_measured_fraction_theta_full 0.997
_diffrn_measured_fraction_theta_max 0.954
_diffrn_measurement_details
;
#__ type_ start__ end____ width___ exp.time_
  1 omega  -31.00   53.00   1.0000    1.0000
omega____ theta____ kappa____ phi______ frames
    -       36.1671  -57.0000   30.0000 84

#__ type_ start__ end____ width___ exp.time_
  2 omega   23.00   90.00   1.0000    1.0000
omega____ theta____ kappa____ phi______ frames
    -       36.1671 -125.0000    0.0000 67

#__ type_ start__ end____ width___ exp.time_
  3 omega   17.00  105.00   1.0000    1.0000
omega____ theta____ kappa____ phi______ frames
    -       36.1671   38.0000 -120.0000 88

#__ type_ start__ end____ width___ exp.time_
  4 omega   17.00  105.00   1.0000    1.0000
omega____ theta____ kappa____ phi______ frames
    -       36.1671   38.0000 -180.0000 88

#__ type_ start__ end____ width___ exp.time_
  5 omega  -34.00  105.00   1.0000    1.0000
omega____ theta____ kappa____ phi______ frames
    -       36.1671   -6.0000 -153.0000 139

#__ type_ start__ end____ width___ exp.time_
  6 omega    9.00  104.00   1.0000    1.0000
omega____ theta____ kappa____ phi______ frames
    -       36.1671   77.0000 -150.0000 95

#__ type_ start__ end____ width___ exp.time_
  7 omega   19.00  103.00   1.0000    1.0000
omega____ theta____ kappa____ phi______ frames
    -       36.1671   57.0000    0.0000 84

#__ type_ start__ end____ width___ exp.time_
  8 omega   17.00  105.00   1.0000    1.0000
omega____ theta____ kappa____ phi______ frames
    -       36.1671   38.0000  150.0000 88

#__ type_ start__ end____ width___ exp.time_
  9 omega   26.00   69.00   1.0000    1.0000
omega____ theta____ kappa____ phi______ frames
    -       36.1671  -99.0000  -30.0000 43

#__ type_ start__ end____ width___ exp.time_
 10 omega   19.00   53.00   1.0000    1.0000
omega____ theta____ kappa____ phi______ frames
    -       36.1671   57.0000   30.0000 34

#__ type_ start__ end____ width___ exp.time_
 11 omega    9.00   57.00   1.0000    1.0000
omega____ theta____ kappa____ phi______ frames
    -       36.1671   77.0000   90.0000 48

#__ type_ start__ end____ width___ exp.time_
 12 omega   77.00  102.00   1.0000    1.0000
omega____ theta____ kappa____ phi______ frames
    -       36.1671   77.0000  150.0000 25

#__ type_ start__ end____ width___ exp.time_
 13 omega   78.00  103.00   1.0000    1.0000
omega____ theta____ kappa____ phi______ frames
    -       36.1671   57.0000   30.0000 25

#__ type_ start__ end____ width___ exp.time_
 14 omega   31.00   58.00   1.0000    1.0000
omega____ theta____ kappa____ phi______ frames
    -       36.1671   57.0000 -150.0000 27

#__ type_ start__ end____ width___ exp.time_
 15 omega    7.00   49.00   1.0000    1.0000
omega____ theta____ kappa____ phi______ frames
    -       36.1671   19.0000 -180.0000 42

#__ type_ start__ end____ width___ exp.time_
 16 omega    7.00   34.00   1.0000    1.0000
omega____ theta____ kappa____ phi______ frames
    -       36.1671  -77.0000   90.0000 27

#__ type_ start__ end____ width___ exp.time_
 17 omega   17.00   58.00   1.0000    1.0000
omega____ theta____ kappa____ phi______ frames
    -       36.1671   77.0000  150.0000 41

#__ type_ start__ end____ width___ exp.time_
 18 omega   87.00  113.00   1.0000    3.2400
omega____ theta____ kappa____ phi______ frames
    -      108.0000   30.0000  150.0000 26

#__ type_ start__ end____ width___ exp.time_
 19 omega  132.00  158.00   1.0000    3.2400
omega____ theta____ kappa____ phi______ frames
    -      108.0000   77.0000 -180.0000 26

#__ type_ start__ end____ width___ exp.time_
 20 omega   44.00   95.00   1.0000    3.2400
omega____ theta____ kappa____ phi______ frames
    -      108.0000  -94.0000  120.0000 51

#__ type_ start__ end____ width___ exp.time_
 21 omega   82.00  107.00   1.0000    3.2400
omega____ theta____ kappa____ phi______ frames
    -      108.0000   77.0000 -180.0000 25

#__ type_ start__ end____ width___ exp.time_
 22 omega   71.00   96.00   1.0000    3.2400
omega____ theta____ kappa____ phi______ frames
    -      108.0000   15.0000   90.0000 25

#__ type_ start__ end____ width___ exp.time_
 23 omega  121.00  172.00   1.0000    3.2400
omega____ theta____ kappa____ phi______ frames
    -      108.0000   77.0000   60.0000 51

#__ type_ start__ end____ width___ exp.time_
 24 omega   81.00  107.00   1.0000    3.2400
omega____ theta____ kappa____ phi______ frames
    -      108.0000   77.0000   30.0000 26

#__ type_ start__ end____ width___ exp.time_
 25 omega   87.00  113.00   1.0000    3.2400
omega____ theta____ kappa____ phi______ frames
    -      108.0000   30.0000 -180.0000 26

#__ type_ start__ end____ width___ exp.time_
 26 omega   91.00  116.00   1.0000    3.2400
omega____ theta____ kappa____ phi______ frames
    -      108.0000   61.0000 -180.0000 25

#__ type_ start__ end____ width___ exp.time_
 27 omega   90.00  116.00   1.0000    3.2400
omega____ theta____ kappa____ phi______ frames
    -      108.0000   61.0000   90.0000 26

#__ type_ start__ end____ width___ exp.time_
 28 omega   39.00   64.00   1.0000    3.2400
omega____ theta____ kappa____ phi______ frames
    -      108.0000  -94.0000   60.0000 25

#__ type_ start__ end____ width___ exp.time_
 29 omega   80.00  107.00   1.0000    3.2400
omega____ theta____ kappa____ phi______ frames
    -      108.0000  -94.0000   60.0000 27

#__ type_ start__ end____ width___ exp.time_
 30 omega   94.00  121.00   1.0000    3.2400
omega____ theta____ kappa____ phi______ frames
    -      108.0000   45.0000   60.0000 27

#__ type_ start__ end____ width___ exp.time_
 31 omega   43.00  108.00   1.0000    3.2400
omega____ theta____ kappa____ phi______ frames
    -      108.0000  -94.0000 -180.0000 65

#__ type_ start__ end____ width___ exp.time_
 32 omega  122.00  169.00   1.0000    3.2400
omega____ theta____ kappa____ phi______ frames
    -      108.0000   77.0000  120.0000 47

#__ type_ start__ end____ width___ exp.time_
 33 omega   81.00  107.00   1.0000    3.2400
omega____ theta____ kappa____ phi______ frames
    -      108.0000   77.0000  120.0000 26

#__ type_ start__ end____ width___ exp.time_
 34 omega   81.00  107.00   1.0000    3.2400
omega____ theta____ kappa____ phi______ frames
    -      108.0000   77.0000   60.0000 26

#__ type_ start__ end____ width___ exp.time_
 35 omega   90.00  116.00   1.0000    3.2400
omega____ theta____ kappa____ phi______ frames
    -      108.0000   61.0000   60.0000 26

#__ type_ start__ end____ width___ exp.time_
 36 omega   81.00  107.00   1.0000    3.2400
omega____ theta____ kappa____ phi______ frames
    -      108.0000   77.0000    0.0000 26

#__ type_ start__ end____ width___ exp.time_
 37 omega   95.00  123.00   1.0000    3.2400
omega____ theta____ kappa____ phi______ frames
    -      108.0000   45.0000  150.0000 28

#__ type_ start__ end____ width___ exp.time_
 38 omega   91.00  117.00   1.0000    3.2400
omega____ theta____ kappa____ phi______ frames
    -      108.0000   30.0000   60.0000 26

#__ type_ start__ end____ width___ exp.time_
 39 omega   90.00  117.00   1.0000    3.2400
omega____ theta____ kappa____ phi______ frames
    -      108.0000   61.0000  120.0000 27

#__ type_ start__ end____ width___ exp.time_
 40 omega   91.00  118.00   1.0000    3.2400
omega____ theta____ kappa____ phi______ frames
    -      108.0000   61.0000    0.0000 27

#__ type_ start__ end____ width___ exp.time_
 41 omega   97.00  124.00   1.0000    3.2400
omega____ theta____ kappa____ phi______ frames
    -      108.0000   45.0000   90.0000 27

#__ type_ start__ end____ width___ exp.time_
 42 omega   81.00  107.00   1.0000    3.2400
omega____ theta____ kappa____ phi______ frames
    -      108.0000   77.0000   90.0000 26

#__ type_ start__ end____ width___ exp.time_
 43 omega   82.00  107.00   1.0000    3.2400
omega____ theta____ kappa____ phi______ frames
    -      108.0000   77.0000 -150.0000 25

#__ type_ start__ end____ width___ exp.time_
 44 omega  115.00  175.00   1.0000    3.2400
omega____ theta____ kappa____ phi______ frames
    -      108.0000   77.0000 -150.0000 60

#__ type_ start__ end____ width___ exp.time_
 45 omega   70.00   97.00   1.0000    3.2400
omega____ theta____ kappa____ phi______ frames
    -      108.0000   15.0000 -180.0000 27

#__ type_ start__ end____ width___ exp.time_
 46 omega   90.00  117.00   1.0000    3.2400
omega____ theta____ kappa____ phi______ frames
    -      108.0000   61.0000   30.0000 27

#__ type_ start__ end____ width___ exp.time_
 47 omega   87.00  113.00   1.0000    3.2400
omega____ theta____ kappa____ phi______ frames
    -      108.0000   30.0000  120.0000 26

#__ type_ start__ end____ width___ exp.time_
 48 omega  113.00  175.00   1.0000    3.2400
omega____ theta____ kappa____ phi______ frames
    -      108.0000   77.0000  150.0000 62

#__ type_ start__ end____ width___ exp.time_
 49 omega   87.00  114.00   1.0000    3.2400
omega____ theta____ kappa____ phi______ frames
    -      108.0000   30.0000   90.0000 27

#__ type_ start__ end____ width___ exp.time_
 50 omega   91.00  117.00   1.0000    3.2400
omega____ theta____ kappa____ phi______ frames
    -      108.0000   61.0000  150.0000 26

#__ type_ start__ end____ width___ exp.time_
 51 omega   92.00  117.00   1.0000    3.2400
omega____ theta____ kappa____ phi______ frames
    -      108.0000   45.0000 -180.0000 25

#__ type_ start__ end____ width___ exp.time_
 52 omega   89.00  114.00   1.0000    3.2400
omega____ theta____ kappa____ phi______ frames
    -      108.0000   30.0000 -150.0000 25

#__ type_ start__ end____ width___ exp.time_
 53 omega   81.00  107.00   1.0000    3.2400
omega____ theta____ kappa____ phi______ frames
    -      108.0000   77.0000  150.0000 26

#__ type_ start__ end____ width___ exp.time_
 54 omega  120.00  174.00   1.0000    3.2400
omega____ theta____ kappa____ phi______ frames
    -      108.0000   77.0000  -90.0000 54

#__ type_ start__ end____ width___ exp.time_
 55 omega   73.00  100.00   1.0000    3.2400
omega____ theta____ kappa____ phi______ frames
    -      108.0000   15.0000  120.0000 27

#__ type_ start__ end____ width___ exp.time_
 56 omega   87.00  114.00   1.0000    3.2400
omega____ theta____ kappa____ phi______ frames
    -      108.0000   29.0000 -154.2492 27
;
_diffrn_measurement_device 'four-circle diffractometer'
_diffrn_measurement_device_type 'New Gemini, Dual, Cu at zero, EosS2'
_diffrn_measurement_method '\w scans'
_diffrn_orient_matrix_UB_11 -0.0809792000
_diffrn_orient_matrix_UB_12 -0.0069772000
_diffrn_orient_matrix_UB_13 -0.0553219000
_diffrn_orient_matrix_UB_21 -0.0675319000
_diffrn_orient_matrix_UB_22 0.0167604000
_diffrn_orient_matrix_UB_23 0.0450824000
_diffrn_orient_matrix_UB_31 0.0025235000
_diffrn_orient_matrix_UB_32 0.2486926000
_diffrn_orient_matrix_UB_33 -0.0045379000
_diffrn_radiation_monochromator graphite
_diffrn_radiation_probe x-ray
_diffrn_radiation_type CuK\a
_diffrn_radiation_wavelength 1.54184
_diffrn_reflns_av_R_equivalents 0.0590
_diffrn_reflns_av_unetI/netI 0.0504
_diffrn_reflns_Laue_measured_fraction_full 0.997
_diffrn_reflns_Laue_measured_fraction_max 0.954
_diffrn_reflns_limit_h_max 26
_diffrn_reflns_limit_h_min -26
_diffrn_reflns_limit_k_max 6
_diffrn_reflns_limit_k_min -7
_diffrn_reflns_limit_l_max 18
_diffrn_reflns_limit_l_min -18
_diffrn_reflns_number 20490
_diffrn_reflns_point_group_measured_fraction_full 0.878
_diffrn_reflns_point_group_measured_fraction_max 0.831
_diffrn_reflns_theta_full 67.684
_diffrn_reflns_theta_max 74.969
_diffrn_reflns_theta_min 5.543
_diffrn_source 'Enhance (Cu) X-ray Source'
_exptl_absorpt_coefficient_mu 1.133
_exptl_absorpt_correction_T_max 1.00000
_exptl_absorpt_correction_T_min 0.36063
_exptl_absorpt_correction_type multi-scan
_exptl_absorpt_process_details
;
CrysAlisPro, Agilent Technologies,
Version 1.171.37.35 (release 13-08-2014 CrysAlis171 .NET)
(compiled Aug 13 2014,18:06:01)
Empirical absorption correction using spherical harmonics,
 implemented in SCALE3 ABSPACK scaling algorithm.
;
_exptl_crystal_colour 'clear light colourless'
_exptl_crystal_colour_lustre clear
_exptl_crystal_colour_modifier light
_exptl_crystal_colour_primary colourless
_exptl_crystal_density_diffrn 1.116
_exptl_crystal_description plate
_exptl_crystal_F_000 720
_exptl_crystal_size_max 0.75
_exptl_crystal_size_mid 0.6
_exptl_crystal_size_min 0.2
_refine_diff_density_max 0.529
_refine_diff_density_min -0.477
_refine_diff_density_rms 0.073
_refine_ls_abs_structure_details
;
 Flack x determined using 2055 quotients [(I+)-(I-)]/[(I+)+(I-)]
 (Parsons, Flack and Wagner, Acta Cryst. B69 (2013) 249-259).
;
_refine_ls_abs_structure_Flack 0.00(3)
_refine_ls_extinction_method none
_refine_ls_goodness_of_fit_ref 1.074
_refine_ls_hydrogen_treatment constr
_refine_ls_matrix_type full
_refine_ls_number_parameters 431
_refine_ls_number_reflns 6769
_refine_ls_number_restraints 1
_refine_ls_restrained_S_all 1.074
_refine_ls_R_factor_all 0.0671
_refine_ls_R_factor_gt 0.0608
_refine_ls_shift/su_max 0.019
_refine_ls_shift/su_mean 0.001
_refine_ls_structure_factor_coef Fsqd
_refine_ls_weighting_details 'w=1/[\s^2^(Fo^2^)+(0.1180P)^2^+0.5720P] where P=(Fo^2^+2Fc^2^)/3'
_refine_ls_weighting_scheme calc
_refine_ls_wR_factor_gt 0.1649
_refine_ls_wR_factor_ref 0.1857
_reflns_Friedel_coverage 0.587
_reflns_Friedel_fraction_full 0.732
_reflns_Friedel_fraction_max 0.681
_reflns_number_gt 6165
_reflns_number_total 6769
_reflns_threshold_expression 'I > 2\s(I)'
_cod_data_source_file c7sc02809a2.cif
_cod_data_source_block fxm-zy-tbsoh-135k
_cod_depositor_comments
;

2019-03-02
Z value and formula fixed to values more according to usual
chemical conventions.                 miguel
;
_cod_original_formula_sum 'C38 H56 O6 Si2'
_cod_original_formula_weight 665.00
_cod_original_formula_moiety '2(C19 H28 O3 Si)'
_cod_original_formula_units_Z 2
_cod_database_code 1546623
_shelx_space_group_comment
;
The symmetry employed for this shelxl refinement is uniquely defined
by the following loop, which should always be used as a source of
symmetry information in preference to the above space-group names.
They are only intended as comments.
;
_reflns_odcompleteness_completeness 99.72
_reflns_odcompleteness_iscentric 1
_reflns_odcompleteness_theta 66.97
_olex2_refinement_description
;
1. Fixed Uiso
 At 1.2 times of:
  All C(H) groups, All C(H,H) groups
 At 1.5 times of:
  All C(H,H,H) groups, All O(H) groups
2.a Secondary CH2 refined with riding coordinates:
 C13(H13A,H13B), C20(H20A,H20B)
2.b Aromatic/amide H refined with riding coordinates:
 C9(H9), C10(H10), C11(H11), C16(H16), C17(H17), C18(H18), C21(H21), C22(H22)
2.c Idealised Me refined as rotating group:
 C23(H23A,H23B,H23C), C25(H25A,H25B,H25C), C31(H31A,H31B,H31C), C32(H32A,H32B,
 H32C), C36(H36A,H36B,H36C), C37(H37A,H37B,H37C), C38(H38A,H38B,H38C), C39(H39A,
 H39B,H39C), C42(H42A,H42B,H42C), C43(H43A,H43B,H43C), C46(H46A,H46B,H46C),
 C47(H47A,H47B,H47C), C1AA(H1AA,H1AB,H1AC), C0AA(H0AA,H0AB,H0AC)
2.d Idealised tetrahedral OH refined as rotating group:
 O0AA(H0AD), O3(H3)
;
_shelx_shelxl_version_number 2014/7
_olex2_date_sample_data_collection 2017-01-10
_olex2_submission_special_instructions 'No special instructions were received'

loop_
_space_group_symop_operation_xyz
'x, y, z'
'-x, y+1/2, -z'

loop_
_atom_site_label
_atom_site_type_symbol
_atom_site_fract_x
_atom_site_fract_y
_atom_site_fract_z
_atom_site_U_iso_or_equiv
_atom_site_adp_type
_atom_site_occupancy
_atom_site_site_symmetry_order
_atom_site_calc_flag
_atom_site_refinement_flags_posn
Si1 Si -0.14021(5) -0.5270(2) -0.32446(7) 0.0312(3) Uani 1 1 d .
Si2 Si -0.14309(5) -1.5821(2) -0.83044(8) 0.0353(3) Uani 1 1 d .
O1 O -0.20330(14) -1.4475(8) -0.8877(2) 0.0461(10) Uani 1 1 d .
O1AA O -0.20062(13) -0.6569(7) -0.38245(19) 0.0435(10) Uani 1 1 d .
C3 C -0.25288(18) -1.3437(9) -0.8625(3) 0.0325(10) Uani 1 1 d .
C4 C -0.24961(17) -0.7688(8) -0.3614(3) 0.0274(9) Uani 1 1 d .
C5 C -0.35415(17) -1.1288(8) -0.8167(2) 0.0242(9) Uani 1 1 d .
C6 C -0.34980(16) -1.0067(8) -0.3245(2) 0.0234(8) Uani 1 1 d .
C7 C -0.34625(17) -0.9542(8) -0.4156(2) 0.0258(9) Uani 1 1 d .
C8 C -0.35347(17) -1.1824(8) -0.9088(2) 0.0247(9) Uani 1 1 d .
C9 C -0.30419(17) -0.9370(8) -0.2544(2) 0.0268(9) Uani 1 1 d .
H9 H -0.3070 -0.9712 -0.1931 0.032 Uiso 1 1 calc R
C10 C -0.30403(18) -1.1834(9) -0.7498(2) 0.0293(10) Uani 1 1 d .
H10 H -0.3043 -1.1475 -0.6878 0.035 Uiso 1 1 calc R
C11 C -0.40604(18) -1.1142(8) -0.9786(2) 0.0289(9) Uani 1 1 d .
H11 H -0.4072 -1.1596 -1.0398 0.035 Uiso 1 1 calc R
C12 C -0.29508(17) -0.8367(8) -0.4341(2) 0.0255(9) Uani 1 1 d .
C13 C -0.3023(2) -1.3645(10) -1.0292(3) 0.0384(12) Uani 1 1 d .
H13A H -0.2589 -1.3770 -1.0387 0.046 Uiso 1 1 calc R
H13B H -0.3237 -1.2547 -1.0724 0.046 Uiso 1 1 calc R
C14 C -0.30252(18) -1.2929(8) -0.9322(3) 0.0277(9) Uani 1 1 d .
C16 C -0.45249(18) -0.9917(9) -0.9610(3) 0.0316(10) Uani 1 1 d .
H16 H -0.4858 -0.9548 -1.0092 0.038 Uiso 1 1 calc R
C17 C -0.45108(18) -1.0977(9) -0.4726(2) 0.0312(10) Uani 1 1 d .
H17 H -0.4833 -1.1317 -0.5228 0.037 Uiso 1 1 calc R
C18 C -0.39781(18) -1.0143(9) -0.4885(2) 0.0313(10) Uani 1 1 d .
H18 H -0.3933 -0.9932 -0.5501 0.038 Uiso 1 1 calc R
C20 C -0.29002(19) -0.7694(9) -0.5305(3) 0.0351(12) Uani 1 1 d .
H20A H -0.2456 -0.7599 -0.5351 0.042 Uiso 1 1 calc R
H20B H -0.3097 -0.8813 -0.5741 0.042 Uiso 1 1 calc R
C21 C -0.25407(18) -0.8178(9) -0.2713(3) 0.0305(10) Uani 1 1 d .
H21 H -0.2230 -0.7698 -0.2221 0.037 Uiso 1 1 calc R
C22 C -0.25315(18) -1.2904(9) -0.7721(3) 0.0346(11) Uani 1 1 d .
H22 H -0.2187 -1.3268 -0.7257 0.042 Uiso 1 1 calc R
C23 C -0.0903(3) -0.5866(14) -0.4826(4) 0.0647(19) Uani 1 1 d .
H23A H -0.0631 -0.6955 -0.4477 0.097 Uiso 1 1 calc GR
H23B H -0.0699 -0.5246 -0.5298 0.097 Uiso 1 1 calc GR
H23C H -0.1295 -0.6549 -0.5115 0.097 Uiso 1 1 calc GR
C24 C -0.45286(17) -0.9138(8) -0.8691(2) 0.0267(9) Uani 1 1 d .
C25 C -0.0419(3) -0.2968(13) -0.3753(5) 0.0643(19) Uani 1 1 d .
H25A H -0.0496 -0.1877 -0.3310 0.096 Uiso 1 1 calc GR
H25B H -0.0241 -0.2268 -0.4235 0.096 Uiso 1 1 calc GR
H25C H -0.0129 -0.4058 -0.3444 0.096 Uiso 1 1 calc GR
C27 C -0.46048(18) -1.1374(8) -0.3796(3) 0.0296(10) Uani 1 1 d .
C28 C -0.1036(2) -0.4068(11) -0.4180(3) 0.0441(13) Uani 1 1 d .
C29 C -0.1079(2) -1.7010(12) -0.9258(4) 0.0510(15) Uani 1 1 d .
C31 C -0.0877(2) -1.3943(13) -0.7587(4) 0.0556(16) Uani 1 1 d .
H31A H -0.0724 -1.2881 -0.7980 0.083 Uiso 1 1 calc GR
H31B H -0.0527 -1.4771 -0.7247 0.083 Uiso 1 1 calc GR
H31C H -0.1090 -1.3188 -0.7155 0.083 Uiso 1 1 calc GR
C32 C -0.0865(2) -0.7227(12) -0.2525(4) 0.0485(14) Uani 1 1 d .
H32A H -0.1090 -0.7984 -0.2108 0.073 Uiso 1 1 calc GR
H32B H -0.0513 -0.6437 -0.2170 0.073 Uiso 1 1 calc GR
H32C H -0.0713 -0.8284 -0.2922 0.073 Uiso 1 1 calc GR
C33 C -0.41207(16) -1.0327(9) -0.7910(2) 0.0273(9) Uani 1 1 d .
C35 C -0.40177(17) -1.1524(8) -0.3053(2) 0.0277(10) Uani 1 1 d .
C36 C -0.1651(3) -0.3143(12) -0.2499(4) 0.0568(16) Uani 1 1 d .
H36A H -0.1951 -0.2174 -0.2870 0.085 Uiso 1 1 calc GR
H36B H -0.1288 -0.2307 -0.2204 0.085 Uiso 1 1 calc GR
H36C H -0.1844 -0.3831 -0.2029 0.085 Uiso 1 1 calc GR
C37 C -0.1527(3) -1.8614(16) -0.9804(5) 0.076(2) Uani 1 1 d .
H37A H -0.1618 -1.9773 -0.9399 0.114 Uiso 1 1 calc GR
H37B H -0.1340 -1.9237 -1.0293 0.114 Uiso 1 1 calc GR
H37C H -0.1914 -1.7869 -1.0071 0.114 Uiso 1 1 calc GR
C38 C -0.1685(3) -1.7905(12) -0.7565(4) 0.0624(17) Uani 1 1 d .
H38A H -0.1859 -1.7201 -0.7079 0.094 Uiso 1 1 calc GR
H38B H -0.1328 -1.8797 -0.7291 0.094 Uiso 1 1 calc GR
H38C H -0.2002 -1.8824 -0.7931 0.094 Uiso 1 1 calc GR
C39 C -0.1470(3) -0.2407(14) -0.4716(4) 0.0670(19) Uani 1 1 d .
H39A H -0.1859 -0.3114 -0.5000 0.100 Uiso 1 1 calc GR
H39B H -0.1273 -0.1770 -0.5193 0.100 Uiso 1 1 calc GR
H39C H -0.1558 -0.1264 -0.4302 0.100 Uiso 1 1 calc GR
C42 C -0.3210(2) -0.5529(11) -0.5564(3) 0.0480(14) Uani 1 1 d .
H42A H -0.3145 -0.5110 -0.6174 0.072 Uiso 1 1 calc GR
H42B H -0.3028 -0.4429 -0.5119 0.072 Uiso 1 1 calc GR
H42C H -0.3656 -0.5649 -0.5568 0.072 Uiso 1 1 calc GR
C43 C -0.0938(3) -1.5183(15) -0.9879(4) 0.070(2) Uani 1 1 d .
H43A H -0.1322 -1.4402 -1.0127 0.105 Uiso 1 1 calc GR
H43B H -0.0762 -1.5792 -1.0383 0.105 Uiso 1 1 calc GR
H43C H -0.0638 -1.4182 -0.9526 0.105 Uiso 1 1 calc GR
C46 C -0.3349(3) -1.5820(12) -1.0481(3) 0.0576(16) Uani 1 1 d .
H46A H -0.3320 -1.6309 -1.1097 0.086 Uiso 1 1 calc GR
H46B H -0.3787 -1.5665 -1.0434 0.086 Uiso 1 1 calc GR
H46C H -0.3150 -1.6886 -1.0032 0.086 Uiso 1 1 calc GR
C47 C -0.0465(3) -1.8167(15) -0.8846(5) 0.076(2) Uani 1 1 d .
H47A H -0.0171 -1.7112 -0.8519 0.113 Uiso 1 1 calc GR
H47B H -0.0289 -1.8830 -0.9338 0.113 Uiso 1 1 calc GR
H47C H -0.0547 -1.9292 -0.8420 0.113 Uiso 1 1 calc GR
O0AA O -0.39439(13) -0.8920(6) -0.71557(17) 0.0347(8) Uani 1 1 d .
H0AD H -0.4225 -0.7999 -0.7149 0.052 Uiso 1 1 calc GR
O3 O -0.41541(12) -1.0945(7) -0.21946(17) 0.0357(8) Uani 1 1 d .
H3 H -0.4481 -1.1572 -0.2121 0.054 Uiso 1 1 calc GR
C1AA C -0.4522(2) -1.2210(10) -0.7650(3) 0.0399(11) Uani 1 1 d .
H1AA H -0.4601 -1.3262 -0.8152 0.060 Uiso 1 1 calc GR
H1AB H -0.4919 -1.1637 -0.7540 0.060 Uiso 1 1 calc GR
H1AC H -0.4302 -1.2922 -0.7095 0.060 Uiso 1 1 calc GR
C0AA C -0.3804(2) -1.3871(9) -0.3049(3) 0.0392(11) Uani 1 1 d .
H0AA H -0.3723 -1.4251 -0.3655 0.059 Uiso 1 1 calc GR
H0AB H -0.4128 -1.4820 -0.2898 0.059 Uiso 1 1 calc GR
H0AC H -0.3422 -1.4052 -0.2593 0.059 Uiso 1 1 calc GR
O2AA O -0.51132(13) -1.1717(7) -0.36105(19) 0.0386(8) Uani 1 1 d .
O2 O -0.48595(15) -0.7666(7) -0.85313(19) 0.0430(9) Uani 1 1 d .

loop_
_atom_site_aniso_label
_atom_site_aniso_U_11
_atom_site_aniso_U_22
_atom_site_aniso_U_33
_atom_site_aniso_U_23
_atom_site_aniso_U_13
_atom_site_aniso_U_12
Si1 0.0259(5) 0.0321(8) 0.0391(5) -0.0056(5) 0.0155(4) -0.0031(5)
Si2 0.0306(5) 0.0358(9) 0.0447(6) 0.0064(6) 0.0201(4) 0.0070(5)
O1 0.0329(14) 0.070(3) 0.0400(15) -0.0002(17) 0.0196(12) 0.0161(18)
O1AA 0.0313(14) 0.069(3) 0.0329(14) 0.0010(16) 0.0137(11) -0.0174(17)
C3 0.0274(18) 0.035(3) 0.039(2) -0.002(2) 0.0162(15) 0.0023(19)
C4 0.0245(17) 0.028(3) 0.0337(18) 0.0004(18) 0.0155(14) -0.0015(18)
C5 0.0252(17) 0.026(3) 0.0248(16) 0.0004(16) 0.0128(13) -0.0025(16)
C6 0.0228(15) 0.024(2) 0.0265(16) 0.0013(16) 0.0138(13) 0.0047(16)
C7 0.0259(16) 0.030(3) 0.0243(16) -0.0033(16) 0.0128(13) 0.0029(17)
C8 0.0264(17) 0.026(2) 0.0241(16) -0.0024(16) 0.0121(13) -0.0019(17)
C9 0.0270(17) 0.032(3) 0.0240(16) 0.0053(17) 0.0109(13) 0.0067(17)
C10 0.0298(18) 0.037(3) 0.0235(16) -0.0013(17) 0.0108(14) 0.0027(19)
C11 0.0313(18) 0.034(3) 0.0232(15) -0.0039(17) 0.0094(13) -0.0004(18)
C12 0.0259(17) 0.027(3) 0.0273(16) 0.0012(17) 0.0153(14) 0.0041(17)
C13 0.043(2) 0.049(4) 0.0277(18) -0.004(2) 0.0172(16) 0.015(2)
C14 0.0300(18) 0.028(3) 0.0291(17) 0.0006(17) 0.0172(14) 0.0013(17)
C16 0.0307(18) 0.039(3) 0.0246(16) -0.0044(18) 0.0038(13) 0.005(2)
C17 0.0293(18) 0.042(3) 0.0226(16) 0.0004(18) 0.0064(13) -0.0034(19)
C18 0.0334(18) 0.041(3) 0.0223(15) 0.0024(18) 0.0124(14) -0.004(2)
C20 0.0301(18) 0.053(4) 0.0258(17) -0.0019(19) 0.0138(14) -0.013(2)
C21 0.0255(17) 0.039(3) 0.0282(17) 0.0025(19) 0.0083(14) 0.0038(18)
C22 0.0242(17) 0.046(4) 0.0333(19) 0.002(2) 0.0060(15) 0.0042(19)
C23 0.070(3) 0.075(5) 0.063(3) -0.023(3) 0.047(3) -0.019(4)
C24 0.0264(17) 0.028(3) 0.0281(17) -0.0029(17) 0.0117(13) 0.0019(17)
C25 0.054(3) 0.066(5) 0.082(4) -0.010(4) 0.035(3) -0.029(3)
C27 0.0289(18) 0.033(3) 0.0309(18) -0.0007(17) 0.0158(14) -0.0040(18)
C28 0.041(2) 0.045(4) 0.053(3) -0.008(3) 0.025(2) -0.012(2)
C29 0.051(3) 0.050(4) 0.061(3) 0.009(3) 0.033(2) 0.024(3)
C31 0.035(2) 0.063(5) 0.070(3) 0.002(3) 0.013(2) 0.005(3)
C32 0.034(2) 0.055(4) 0.058(3) -0.002(3) 0.0127(19) 0.000(2)
C33 0.0288(17) 0.035(3) 0.0211(15) -0.0028(17) 0.0127(13) 0.0034(18)
C35 0.0285(18) 0.034(3) 0.0248(16) 0.0037(16) 0.0144(14) 0.0021(17)
C36 0.079(4) 0.045(4) 0.056(3) -0.006(3) 0.037(3) 0.014(3)
C37 0.081(4) 0.078(6) 0.077(4) -0.028(4) 0.039(3) 0.012(4)
C38 0.090(4) 0.041(4) 0.068(3) 0.007(3) 0.047(3) -0.005(4)
C39 0.068(4) 0.066(5) 0.074(4) 0.024(4) 0.031(3) -0.006(4)
C42 0.052(3) 0.055(4) 0.038(2) 0.016(2) 0.0085(19) -0.009(3)
C43 0.073(3) 0.083(6) 0.068(3) 0.023(4) 0.051(3) 0.027(4)
C46 0.084(4) 0.049(4) 0.040(2) -0.012(3) 0.013(2) 0.014(3)
C47 0.065(4) 0.081(6) 0.090(4) 0.012(4) 0.041(3) 0.045(4)
O0AA 0.0348(14) 0.046(2) 0.0241(12) -0.0073(13) 0.0072(10) 0.0145(15)
O3 0.0289(13) 0.058(2) 0.0249(12) -0.0017(14) 0.0164(10) -0.0084(14)
C1AA 0.033(2) 0.044(3) 0.048(2) 0.009(2) 0.0208(17) 0.004(2)
C0AA 0.040(2) 0.038(3) 0.044(2) 0.007(2) 0.0182(17) -0.001(2)
O2AA 0.0260(13) 0.058(3) 0.0353(13) 0.0011(15) 0.0139(10) -0.0093(14)
O2 0.0464(16) 0.056(3) 0.0290(13) -0.0027(15) 0.0124(12) 0.0256(17)

loop_
_atom_type_symbol
_atom_type_description
_atom_type_scat_dispersion_real
_atom_type_scat_dispersion_imag
_atom_type_scat_source
C C 0.0181 0.0091 'International Tables Vol C Tables 4.2.6.8 and 6.1.1.4'
H H 0.0000 0.0000 'International Tables Vol C Tables 4.2.6.8 and 6.1.1.4'
O O 0.0492 0.0322 'International Tables Vol C Tables 4.2.6.8 and 6.1.1.4'
Si Si 0.2541 0.3302 'International Tables Vol C Tables 4.2.6.8 and 6.1.1.4'

loop_
_geom_angle_atom_site_label_1
_geom_angle_atom_site_label_2
_geom_angle_atom_site_label_3
_geom_angle
O1AA Si1 C28 102.48(19)
O1AA Si1 C32 110.0(3)
O1AA Si1 C36 111.0(3)
C32 Si1 C28 111.6(2)
C36 Si1 C28 112.0(3)
C36 Si1 C32 109.6(3)
O1 Si2 C29 102.0(2)
O1 Si2 C31 110.7(3)
O1 Si2 C38 110.9(3)
C31 Si2 C29 111.1(3)
C38 Si2 C29 112.9(3)
C38 Si2 C31 109.2(3)
C3 O1 Si2 133.6(3)
C4 O1AA Si1 135.8(3)
O1 C3 C14 116.7(4)
O1 C3 C22 121.6(4)
C22 C3 C14 121.7(4)
O1AA C4 C12 117.0(3)
O1AA C4 C21 122.1(4)
C12 C4 C21 120.8(4)
C8 C5 C33 120.0(3)
C10 C5 C8 119.4(4)
C10 C5 C33 120.3(3)
C7 C6 C35 119.7(3)
C9 C6 C7 119.7(4)
C9 C6 C35 120.5(3)
C6 C7 C18 118.8(4)
C12 C7 C6 119.8(3)
C12 C7 C18 121.3(3)
C5 C8 C11 118.1(3)
C14 C8 C5 120.5(3)
C14 C8 C11 121.4(3)
C6 C9 H9 119.4
C6 C9 C21 121.2(3)
C21 C9 H9 119.4
C5 C10 H10 119.7
C5 C10 C22 120.6(3)
C22 C10 H10 119.7
C8 C11 H11 118.2
C16 C11 C8 123.6(3)
C16 C11 H11 118.2
C4 C12 C7 119.0(3)
C4 C12 C20 118.9(4)
C7 C12 C20 122.0(3)
H13A C13 H13B 108.1
C14 C13 H13A 109.6
C14 C13 H13B 109.6
C14 C13 C46 110.4(4)
C46 C13 H13A 109.6
C46 C13 H13B 109.6
C3 C14 C8 118.0(3)
C3 C14 C13 120.3(4)
C8 C14 C13 121.6(4)
C11 C16 H16 119.6
C11 C16 C24 120.9(3)
C24 C16 H16 119.6
C18 C17 H17 119.5
C18 C17 C27 121.1(3)
C27 C17 H17 119.5
C7 C18 H18 118.4
C17 C18 C7 123.1(3)
C17 C18 H18 118.4
C12 C20 H20A 109.2
C12 C20 H20B 109.2
H20A C20 H20B 107.9
C42 C20 C12 111.9(4)
C42 C20 H20A 109.2
C42 C20 H20B 109.2
C4 C21 H21 120.3
C9 C21 C4 119.5(4)
C9 C21 H21 120.3
C3 C22 C10 119.7(4)
C3 C22 H22 120.1
C10 C22 H22 120.1
H23A C23 H23B 109.5
H23A C23 H23C 109.5
H23B C23 H23C 109.5
C28 C23 H23A 109.5
C28 C23 H23B 109.5
C28 C23 H23C 109.5
C16 C24 C33 117.1(4)
O2 C24 C16 122.8(4)
O2 C24 C33 120.0(3)
H25A C25 H25B 109.5
H25A C25 H25C 109.5
H25B C25 H25C 109.5
C28 C25 H25A 109.5
C28 C25 H25B 109.5
C28 C25 H25C 109.5
C17 C27 C35 116.5(3)
O2AA C27 C17 123.0(4)
O2AA C27 C35 120.4(3)
C23 C28 Si1 109.6(4)
C23 C28 C25 108.8(4)
C25 C28 Si1 109.3(4)
C39 C28 Si1 110.1(3)
C39 C28 C23 109.5(5)
C39 C28 C25 109.5(6)
C37 C29 Si2 109.9(4)
C37 C29 C43 110.1(6)
C37 C29 C47 109.8(6)
C43 C29 Si2 109.0(5)
C43 C29 C47 108.7(5)
C47 C29 Si2 109.3(4)
Si2 C31 H31A 109.5
Si2 C31 H31B 109.5
Si2 C31 H31C 109.5
H31A C31 H31B 109.5
H31A C31 H31C 109.5
H31B C31 H31C 109.5
Si1 C32 H32A 109.5
Si1 C32 H32B 109.5
Si1 C32 H32C 109.5
H32A C32 H32B 109.5
H32A C32 H32C 109.5
H32B C32 H32C 109.5
C5 C33 C24 113.4(3)
C5 C33 C1AA 108.1(4)
C24 C33 C1AA 105.9(3)
O0AA C33 C5 108.9(3)
O0AA C33 C24 110.2(4)
O0AA C33 C1AA 110.3(3)
C6 C35 C27 112.7(3)
C6 C35 C0AA 108.8(3)
O3 C35 C6 108.3(3)
O3 C35 C27 110.2(3)
O3 C35 C0AA 110.8(4)
C0AA C35 C27 106.0(4)
Si1 C36 H36A 109.5
Si1 C36 H36B 109.5
Si1 C36 H36C 109.5
H36A C36 H36B 109.5
H36A C36 H36C 109.5
H36B C36 H36C 109.5
C29 C37 H37A 109.5
C29 C37 H37B 109.5
C29 C37 H37C 109.5
H37A C37 H37B 109.5
H37A C37 H37C 109.5
H37B C37 H37C 109.5
Si2 C38 H38A 109.5
Si2 C38 H38B 109.5
Si2 C38 H38C 109.5
H38A C38 H38B 109.5
H38A C38 H38C 109.5
H38B C38 H38C 109.5
C28 C39 H39A 109.5
C28 C39 H39B 109.5
C28 C39 H39C 109.5
H39A C39 H39B 109.5
H39A C39 H39C 109.5
H39B C39 H39C 109.5
C20 C42 H42A 109.5
C20 C42 H42B 109.5
C20 C42 H42C 109.5
H42A C42 H42B 109.5
H42A C42 H42C 109.5
H42B C42 H42C 109.5
C29 C43 H43A 109.5
C29 C43 H43B 109.5
C29 C43 H43C 109.5
H43A C43 H43B 109.5
H43A C43 H43C 109.5
H43B C43 H43C 109.5
C13 C46 H46A 109.5
C13 C46 H46B 109.5
C13 C46 H46C 109.5
H46A C46 H46B 109.5
H46A C46 H46C 109.5
H46B C46 H46C 109.5
C29 C47 H47A 109.5
C29 C47 H47B 109.5
C29 C47 H47C 109.5
H47A C47 H47B 109.5
H47A C47 H47C 109.5
H47B C47 H47C 109.5
C33 O0AA H0AD 109.5
C35 O3 H3 109.5
C33 C1AA H1AA 109.5
C33 C1AA H1AB 109.5
C33 C1AA H1AC 109.5
H1AA C1AA H1AB 109.5
H1AA C1AA H1AC 109.5
H1AB C1AA H1AC 109.5
C35 C0AA H0AA 109.5
C35 C0AA H0AB 109.5
C35 C0AA H0AC 109.5
H0AA C0AA H0AB 109.5
H0AA C0AA H0AC 109.5
H0AB C0AA H0AC 109.5

loop_
_geom_bond_atom_site_label_1
_geom_bond_atom_site_label_2
_geom_bond_distance
Si1 O1AA 1.647(3)
Si1 C28 1.886(5)
Si1 C32 1.876(6)
Si1 C36 1.867(6)
Si2 O1 1.654(4)
Si2 C29 1.888(5)
Si2 C31 1.863(7)
Si2 C38 1.847(6)
O1 C3 1.374(5)
O1AA C4 1.362(5)
C3 C14 1.391(6)
C3 C22 1.386(6)
C4 C12 1.391(6)
C4 C21 1.397(5)
C5 C8 1.414(5)
C5 C10 1.379(5)
C5 C33 1.515(5)
C6 C7 1.411(5)
C6 C9 1.372(5)
C6 C35 1.520(6)
C7 C12 1.406(6)
C7 C18 1.460(5)
C8 C11 1.461(5)
C8 C14 1.407(5)
C9 H9 0.9500
C9 C21 1.384(6)
C10 H10 0.9500
C10 C22 1.389(6)
C11 H11 0.9500
C11 C16 1.333(6)
C12 C20 1.519(5)
C13 H13A 0.9900
C13 H13B 0.9900
C13 C14 1.512(5)
C13 C46 1.523(9)
C16 H16 0.9500
C16 C24 1.452(5)
C17 H17 0.9500
C17 C18 1.337(6)
C17 C27 1.460(5)
C18 H18 0.9500
C20 H20A 0.9900
C20 H20B 0.9900
C20 C42 1.516(8)
C21 H21 0.9500
C22 H22 0.9500
C23 H23A 0.9800
C23 H23B 0.9800
C23 H23C 0.9800
C23 C28 1.533(8)
C24 C33 1.516(5)
C24 O2 1.214(5)
C25 H25A 0.9800
C25 H25B 0.9800
C25 H25C 0.9800
C25 C28 1.539(7)
C27 C35 1.534(5)
C27 O2AA 1.216(5)
C28 C39 1.519(9)
C29 C37 1.519(10)
C29 C43 1.527(10)
C29 C47 1.544(8)
C31 H31A 0.9800
C31 H31B 0.9800
C31 H31C 0.9800
C32 H32A 0.9800
C32 H32B 0.9800
C32 H32C 0.9800
C33 O0AA 1.415(5)
C33 C1AA 1.551(7)
C35 O3 1.413(4)
C35 C0AA 1.523(7)
C36 H36A 0.9800
C36 H36B 0.9800
C36 H36C 0.9800
C37 H37A 0.9800
C37 H37B 0.9800
C37 H37C 0.9800
C38 H38A 0.9800
C38 H38B 0.9800
C38 H38C 0.9800
C39 H39A 0.9800
C39 H39B 0.9800
C39 H39C 0.9800
C42 H42A 0.9800
C42 H42B 0.9800
C42 H42C 0.9800
C43 H43A 0.9800
C43 H43B 0.9800
C43 H43C 0.9800
C46 H46A 0.9800
C46 H46B 0.9800
C46 H46C 0.9800
C47 H47A 0.9800
C47 H47B 0.9800
C47 H47C 0.9800
O0AA H0AD 0.8400
O3 H3 0.8400
C1AA H1AA 0.9800
C1AA H1AB 0.9800
C1AA H1AC 0.9800
C0AA H0AA 0.9800
C0AA H0AB 0.9800
C0AA H0AC 0.9800

loop_
_geom_torsion_atom_site_label_1
_geom_torsion_atom_site_label_2
_geom_torsion_atom_site_label_3
_geom_torsion_atom_site_label_4
_geom_torsion
Si1 O1AA C4 C12 173.4(4)
Si1 O1AA C4 C21 -7.7(8)
Si2 O1 C3 C14 -164.8(4)
Si2 O1 C3 C22 15.8(9)
O1 Si2 C29 C37 -64.8(5)
O1 Si2 C29 C43 56.0(5)
O1 Si2 C29 C47 174.7(5)
O1 C3 C14 C8 -178.7(4)
O1 C3 C14 C13 4.0(7)
O1 C3 C22 C10 179.4(5)
O1AA Si1 C28 C23 -55.2(4)
O1AA Si1 C28 C25 -174.4(4)
O1AA Si1 C28 C39 65.3(5)
O1AA C4 C12 C7 179.5(4)
O1AA C4 C12 C20 -4.3(7)
O1AA C4 C21 C9 -178.3(4)
C4 C12 C20 C42 -88.1(5)
C5 C8 C11 C16 4.8(7)
C5 C8 C14 C3 -1.1(7)
C5 C8 C14 C13 176.2(5)
C5 C10 C22 C3 -0.3(8)
C6 C7 C12 C4 -1.9(6)
C6 C7 C12 C20 -177.9(4)
C6 C7 C18 C17 6.9(8)
C6 C9 C21 C4 -0.4(7)
C7 C6 C9 C21 -0.8(7)
C7 C6 C35 C27 -28.0(6)
C7 C6 C35 O3 -150.2(4)
C7 C6 C35 C0AA 89.3(5)
C7 C12 C20 C42 88.0(5)
C8 C5 C10 C22 -0.1(7)
C8 C5 C33 C24 -25.6(6)
C8 C5 C33 O0AA -148.7(4)
C8 C5 C33 C1AA 91.4(5)
C8 C11 C16 C24 1.1(8)
C9 C6 C7 C12 1.9(7)
C9 C6 C7 C18 -175.0(4)
C9 C6 C35 C27 156.1(4)
C9 C6 C35 O3 33.9(5)
C9 C6 C35 C0AA -86.6(5)
C10 C5 C8 C11 -177.4(4)
C10 C5 C8 C14 0.8(7)
C10 C5 C33 C24 160.5(4)
C10 C5 C33 O0AA 37.4(6)
C10 C5 C33 C1AA -82.5(5)
C11 C8 C14 C3 177.0(5)
C11 C8 C14 C13 -5.7(7)
C11 C16 C24 C33 -19.7(7)
C11 C16 C24 O2 163.5(5)
C12 C4 C21 C9 0.5(7)
C12 C7 C18 C17 -170.0(5)
C14 C3 C22 C10 0.0(8)
C14 C8 C11 C16 -173.4(5)
C16 C24 C33 C5 30.7(6)
C16 C24 C33 O0AA 153.0(4)
C16 C24 C33 C1AA -87.7(4)
C17 C27 C35 C6 32.8(6)
C17 C27 C35 O3 153.9(4)
C17 C27 C35 C0AA -86.1(5)
C18 C7 C12 C4 175.0(5)
C18 C7 C12 C20 -1.1(7)
C18 C17 C27 C35 -19.7(7)
C18 C17 C27 O2AA 165.0(5)
C21 C4 C12 C7 0.6(7)
C21 C4 C12 C20 176.8(5)
C22 C3 C14 C8 0.7(8)
C22 C3 C14 C13 -176.6(5)
C27 C17 C18 C7 -1.0(8)
C28 Si1 O1AA C4 -175.2(5)
C29 Si2 O1 C3 171.4(5)
C31 Si2 O1 C3 -70.4(6)
C31 Si2 C29 C37 177.3(5)
C31 Si2 C29 C43 -62.0(5)
C31 Si2 C29 C47 56.7(6)
C32 Si1 O1AA C4 66.0(6)
C32 Si1 C28 C23 62.5(5)
C32 Si1 C28 C25 -56.8(5)
C32 Si1 C28 C39 -177.0(5)
C33 C5 C8 C11 8.7(7)
C33 C5 C8 C14 -173.1(4)
C33 C5 C10 C22 173.8(5)
C35 C6 C7 C12 -174.0(4)
C35 C6 C7 C18 9.1(7)
C35 C6 C9 C21 175.1(4)
C36 Si1 O1AA C4 -55.5(6)
C36 Si1 C28 C23 -174.2(4)
C36 Si1 C28 C25 66.5(5)
C36 Si1 C28 C39 -53.7(5)
C38 Si2 O1 C3 50.9(6)
C38 Si2 C29 C37 54.3(6)
C38 Si2 C29 C43 175.0(5)
C38 Si2 C29 C47 -66.3(6)
C46 C13 C14 C3 92.7(5)
C46 C13 C14 C8 -84.5(6)
O2AA C27 C35 C6 -151.8(5)
O2AA C27 C35 O3 -30.7(7)
O2AA C27 C35 C0AA 89.2(5)
O2 C24 C33 C5 -152.4(4)
O2 C24 C33 O0AA -30.1(5)
O2 C24 C33 C1AA 89.2(5)
